data_4339445
loop_
_publ_author_name
'Li, Shun-Li'
'Lan, Ya-Qian'
'Ma, Jian-Fang'
'Yang, Jin'
'Wang, Xiao-Hong'
'Su, Zhong-Min'

_publ_section_title
;
 Syntheses and structures of organic-inorganic hybrid compounds based on
 metal-fluconazole coordination polymers and the beta-Mo8O26 anion.
;
_journal_issue 20
_journal_name_full 'Inorganic chemistry'
_journal_page_first 8283
_journal_page_last 8290
_journal_paper_doi 10.1021/ic700913m
_journal_volume 46
_journal_year 2007
_chemical_formula_moiety 'C52 H56 Cu2 F8 Mo8 N24 O34'
_chemical_formula_sum 'C52 H56 Cu2 F8 Mo8 N24 O34'
_chemical_formula_weight 2607.81
_chemical_name_systematic
;
 ?
;
_space_group_IT_number 2
_symmetry_cell_setting triclinic
_symmetry_space_group_name_Hall '-P 1'
_symmetry_space_group_name_H-M 'P -1'
_atom_sites_solution_hydrogens geom
_atom_sites_solution_primary direct
_atom_sites_solution_secondary difmap
_audit_creation_method SHELXL-97
_cell_angle_alpha 100.4560(10)
_cell_angle_beta 94.4650(10)
_cell_angle_gamma 111.1900(10)
_cell_formula_units_Z 1
_cell_length_a 12.0420(9)
_cell_length_b 12.1740(9)
_cell_length_c 15.0410(12)
_cell_measurement_temperature 293(2)
_cell_volume 1996.9(3)
_computing_cell_refinement 'SAINT (Bruker, 1999)'
_computing_data_collection 'SMART (Bruker, 1997)'
_computing_data_reduction SAINT
_computing_molecular_graphics 'SHELXTL-PLUS (Sheldrick, 1990)'
_computing_publication_material SHELXL-97
_computing_structure_refinement 'SHELXL-97 (Sheldrick, 1997)'
_computing_structure_solution 'SHELXS-97 (Sheldrick, 1997)'
_diffrn_ambient_temperature 293(2)
_diffrn_measured_fraction_theta_full 0.980
_diffrn_measured_fraction_theta_max 0.867
_diffrn_measurement_device_type 'Bruker APEX CCD area-detector'
_diffrn_measurement_method '\w scans'
_diffrn_radiation_monochromator graphite
_diffrn_radiation_source 'fine-focus sealed tube'
_diffrn_radiation_type MoK\a
_diffrn_radiation_wavelength 0.71069
_diffrn_reflns_av_R_equivalents 0.0160
_diffrn_reflns_av_sigmaI/netI 0.0376
_diffrn_reflns_limit_h_max 14
_diffrn_reflns_limit_h_min -16
_diffrn_reflns_limit_k_max 16
_diffrn_reflns_limit_k_min -16
_diffrn_reflns_limit_l_max 19
_diffrn_reflns_limit_l_min -12
_diffrn_reflns_number 11909
_diffrn_reflns_theta_full 25.00
_diffrn_reflns_theta_max 28.50
_diffrn_reflns_theta_min 1.39
_diffrn_standards_number 0
_exptl_absorpt_coefficient_mu 1.852
_exptl_absorpt_correction_T_max 0.641
_exptl_absorpt_correction_T_min 0.519
_exptl_absorpt_correction_type multi-scan
_exptl_absorpt_process_details 'SADABS (Sheldrick, 1996)'
_exptl_crystal_colour Blue
_exptl_crystal_density_diffrn 2.169
_exptl_crystal_density_method 'not measured'
_exptl_crystal_description BLOCK
_exptl_crystal_F_000 1274
_exptl_crystal_size_max 0.36
_exptl_crystal_size_mid 0.30
_exptl_crystal_size_min 0.24
_refine_diff_density_max 1.354
_refine_diff_density_min -1.144
_refine_diff_density_rms 0.108
_refine_ls_extinction_method none
_refine_ls_goodness_of_fit_ref 1.043
_refine_ls_hydrogen_treatment mixed
_refine_ls_matrix_type full
_refine_ls_number_parameters 592
_refine_ls_number_reflns 8789
_refine_ls_number_restraints 7
_refine_ls_restrained_S_all 1.043
_refine_ls_R_factor_all 0.0526
_refine_ls_R_factor_gt 0.0387
_refine_ls_shift/su_max 0.001
_refine_ls_shift/su_mean 0.000
_refine_ls_structure_factor_coef Fsqd
_refine_ls_weighting_details 'calc w=1/[\s^2^(Fo^2^)+(0.0548P)^2^+1.5156P] where P=(Fo^2^+2Fc^2^)/3'
_refine_ls_weighting_scheme calc
_refine_ls_wR_factor_gt 0.0995
_refine_ls_wR_factor_ref 0.1069
_reflns_number_gt 6827
_reflns_number_total 8789
_reflns_threshold_expression >2sigma(I)
_cod_data_source_file ic700913m-file003.cif
_cod_data_source_block compound-4
_cod_depositor_comments
;
The following automatic conversions were performed:

'_symmetry_cell_setting' value 'Triclinic' changed to 'triclinic'
according to
/usr/data/users/saulius/automatic-downloads/retrospective/ACS/lib/dictionaries/cif_core.dic
dictionary named 'cif_core.dic' version 2.4.2 from 2011-04-26.

Automatic conversion script
Id: cif_fix_values 2281 2013-09-26 08:29:07Z andrius 
;
_cod_original_sg_symbol_H-M P-1
_cod_database_code 4339445

loop_
_symmetry_equiv_pos_as_xyz
'x, y, z'
'-x, -y, -z'

loop_
_atom_site_label
_atom_site_type_symbol
_atom_site_fract_x
_atom_site_fract_y
_atom_site_fract_z
_atom_site_U_iso_or_equiv
_atom_site_adp_type
_atom_site_occupancy
_atom_site_symmetry_multiplicity
_atom_site_calc_flag
_atom_site_refinement_flags
Cu1 Cu 1.0000 0.5000 0.5000 0.03885(19) Uani 1 2 d S
Cu2 Cu 1.0000 1.0000 0.0000 0.03275(17) Uani 1 2 d S
Mo1 Mo 0.95177(3) 0.08843(3) 0.58593(2) 0.02577(9) Uani 1 1 d .
Mo2 Mo 1.24688(3) 0.09743(4) 0.58631(3) 0.03740(11) Uani 1 1 d .
Mo3 Mo 1.08516(4) -0.03279(3) 0.73201(2) 0.03526(10) Uani 1 1 d .
Mo4 Mo 1.11025(3) 0.21965(3) 0.44651(2) 0.03283(10) Uani 1 1 d .
C1 C 1.7885(4) 0.7565(5) 0.9545(4) 0.0523(13) Uani 1 1 d .
H5 H 1.8044 0.7401 1.0111 0.063 Uiso 1 1 calc R
C2 C 1.8010(4) 0.8513(5) 0.8494(3) 0.0498(12) Uani 1 1 d .
H2 H 1.8224 0.9094 0.8146 0.060 Uiso 1 1 calc R
C3 C 1.6525(5) 0.6818(7) 0.7292(4) 0.0724(19) Uani 1 1 d .
H3A H 1.6490 0.5996 0.7149 0.087 Uiso 1 1 calc R
H3B H 1.6972 0.7243 0.6866 0.087 Uiso 1 1 calc R
C4 C 1.5255(5) 0.6794(6) 0.7169(4) 0.0626(15) Uani 1 1 d .
C5 C 1.4328(5) 0.5953(5) 0.7655(4) 0.0558(14) Uani 1 1 d .
C6 C 1.3505(5) 0.6342(6) 0.8033(4) 0.0589(14) Uani 1 1 d .
H6 H 1.3577 0.7135 0.8059 0.071 Uiso 1 1 calc R
C7 C 1.2571(6) 0.5587(6) 0.8374(4) 0.0655(16) Uani 1 1 d .
H7 H 1.2002 0.5853 0.8617 0.079 Uiso 1 1 calc R
C8 C 1.2499(5) 0.4437(6) 0.8347(4) 0.0645(15) Uani 1 1 d .
C9 C 1.3280(5) 0.3986(5) 0.7993(5) 0.0726(19) Uani 1 1 d .
H9 H 1.3215 0.3198 0.7981 0.087 Uiso 1 1 calc R
C10 C 1.4186(5) 0.4786(6) 0.7647(5) 0.0706(19) Uani 1 1 d .
C11 C 1.4795(5) 0.6327(6) 0.6090(4) 0.0658(16) Uani 1 1 d .
H11A H 1.5362 0.6831 0.5764 0.079 Uiso 1 1 calc R
H11B H 1.4743 0.5503 0.5892 0.079 Uiso 1 1 calc R
C12 C 1.2552(5) 0.5511(5) 0.5735(4) 0.0534(14) Uani 1 1 d .
H12 H 1.2402 0.4701 0.5715 0.064 Uiso 1 1 calc R
C13 C 1.2350(5) 0.7161(5) 0.5732(3) 0.0487(12) Uani 1 1 d .
H1C H 1.1991 0.7714 0.5696 0.058 Uiso 1 1 calc R
C14 C 1.1566(5) 0.5882(5) 0.3579(3) 0.0430(11) Uani 1 1 d .
H14A H 1.2091 0.6584 0.3986 0.052 Uiso 1 1 calc R
C15 C 1.0132(5) 0.4261(5) 0.2963(3) 0.0539(13) Uani 1 1 d .
H09 H 0.9418 0.3587 0.2880 0.065 Uiso 1 1 calc R
C16 C 1.2709(5) 0.6122(5) 0.2256(3) 0.0475(12) Uani 1 1 d .
H16A H 1.2821 0.5513 0.1800 0.057 Uiso 1 1 calc R
H16B H 1.3447 0.6521 0.2694 0.057 Uiso 1 1 calc R
C17 C 1.2480(4) 0.7063(4) 0.1783(3) 0.0376(10) Uani 1 1 d .
C18 C 1.1333(4) 0.6473(4) 0.1083(3) 0.0402(10) Uani 1 1 d .
H18A H 1.1386 0.5805 0.0650 0.048 Uiso 1 1 calc R
H18B H 1.0649 0.6150 0.1392 0.048 Uiso 1 1 calc R
C19 C 1.0709(4) 0.8185(4) 0.0842(3) 0.0329(9) Uani 1 1 d .
H19 H 1.0445 0.8342 0.1399 0.040 Uiso 1 1 calc R
C20 C 1.1175(5) 0.8217(5) -0.0477(3) 0.0504(13) Uani 1 1 d .
H12A H 1.1287 0.8442 -0.1032 0.060 Uiso 1 1 calc R
C21 C 1.3585(4) 0.7683(4) 0.1361(3) 0.0410(10) Uani 1 1 d .
C22 C 1.4034(5) 0.7050(5) 0.0724(4) 0.0488(12) Uani 1 1 d .
C23 C 1.5014(6) 0.7585(6) 0.0321(5) 0.0722(18) Uani 1 1 d .
H23 H 1.5285 0.7129 -0.0108 0.087 Uiso 1 1 calc R
C24 C 1.5572(6) 0.8807(7) 0.0574(6) 0.087(2) Uani 1 1 d .
C25 C 1.5197(7) 0.9483(6) 0.1199(7) 0.109(3) Uani 1 1 d .
H25 H 1.5601 1.0318 0.1369 0.131 Uiso 1 1 calc R
C26 C 1.4198(6) 0.8907(6) 0.1583(5) 0.0756(19) Uani 1 1 d .
H26 H 1.3934 0.9373 0.2010 0.091 Uiso 1 1 calc R
O1 O 1.0730(3) 0.0089(3) 0.8450(2) 0.0452(8) Uani 1 1 d .
O2 O 1.1565(4) -0.1297(3) 0.7312(2) 0.0555(9) Uani 1 1 d .
O3 O 0.9800(3) 0.0834(3) 0.70058(19) 0.0340(6) Uani 1 1 d .
O4 O 1.0513(2) -0.0461(2) 0.56327(18) 0.0295(6) Uani 1 1 d .
O5 O 0.8747(3) 0.1793(3) 0.5845(2) 0.0400(7) Uani 1 1 d .
O6 O 0.8179(2) -0.0692(3) 0.54675(19) 0.0322(6) Uani 1 1 d .
O7 O 1.1122(2) 0.1935(2) 0.57435(18) 0.0305(6) Uani 1 1 d .
O8 O 1.3620(3) 0.2319(4) 0.5988(3) 0.0668(12) Uani 1 1 d .
O9 O 1.3121(3) -0.0059(4) 0.5720(2) 0.0601(10) Uani 1 1 d .
O10 O 1.0298(3) 0.3106(3) 0.4629(2) 0.0477(8) Uani 1 1 d .
O11 O 1.0744(3) 0.1537(3) 0.3191(2) 0.0399(7) Uani 1 1 d .
O12 O 1.2563(3) 0.3171(3) 0.4564(2) 0.0531(9) Uani 1 1 d .
O14 O 1.5326(4) 0.8000(4) 0.7495(3) 0.0793(13) Uani 1 1 d .
H13A H 1.5745 0.8446 0.7199 0.119 Uiso 1 1 calc RD
O15 O 1.2231(3) 0.7912(3) 0.2434(2) 0.0519(9) Uani 1 1 d .
H14 H 1.2819 0.8275 0.2836 0.078 Uiso 1 1 calc R
O13 O 1.2112(3) 0.1019(3) 0.7076(2) 0.0395(7) Uani 1 1 d .
N1 N 1.3529(4) 0.7471(4) 0.5903(3) 0.0562(11) Uani 1 1 d .
N2 N 1.1713(4) 0.5955(4) 0.5615(3) 0.0434(9) Uani 1 1 d .
N3 N 1.3625(4) 0.6375(4) 0.5887(3) 0.0491(10) Uani 1 1 d .
N4 N 1.7157(4) 0.7407(5) 0.8221(3) 0.0584(12) Uani 1 1 d .
N5 N 1.7058(4) 0.6781(4) 0.8888(4) 0.0634(13) Uani 1 1 d .
N6 N 1.8500(3) 0.8644(3) 0.9339(3) 0.0394(9) Uani 1 1 d .
N7 N 1.1716(4) 0.5523(4) 0.2733(3) 0.0422(9) Uani 1 1 d .
N8 N 1.0574(4) 0.5117(3) 0.3771(2) 0.0397(9) Uani 1 1 d .
N9 N 1.0797(5) 0.4471(4) 0.2322(3) 0.0589(12) Uani 1 1 d .
N10 N 1.1141(3) 0.7338(3) 0.0588(2) 0.0357(8) Uani 1 1 d .
N11 N 1.0710(3) 0.8770(3) 0.0183(2) 0.0344(8) Uani 1 1 d .
N12 N 1.1450(4) 0.7345(4) -0.0260(3) 0.0525(11) Uani 1 1 d .
F3 F 1.3476(3) 0.5826(3) 0.0466(2) 0.0653(9) Uani 1 1 d .
F4 F 1.6559(4) 0.9360(4) 0.0204(5) 0.145(2) Uani 1 1 d .
F1 F 1.5002(4) 0.4399(4) 0.7291(4) 0.132(2) Uani 1 1 d .
F2 F 1.1587(4) 0.3708(4) 0.8703(3) 0.0985(13) Uani 1 1 d .
O1W O 1.4055(5) 0.8657(8) 0.4069(4) 0.140(3) Uani 1 1 d D
H1A H 1.476(4) 0.884(11) 0.392(7) 0.209 Uiso 1 1 d D
H1B H 1.414(9) 0.883(12) 0.4657(15) 0.209 Uiso 1 1 d D
O2W O 1.6203(13) 0.9420(10) 0.6339(9) 0.260(6) Uani 1 1 d D
H2B H 1.576(17) 0.881(7) 0.589(2) 0.390 Uiso 1 1 d D
H2A H 1.688(9) 0.973(17) 0.613(12) 0.390 Uiso 1 1 d D

loop_
_atom_site_aniso_label
_atom_site_aniso_U_11
_atom_site_aniso_U_22
_atom_site_aniso_U_33
_atom_site_aniso_U_23
_atom_site_aniso_U_13
_atom_site_aniso_U_12
Cu1 0.0468(4) 0.0535(5) 0.0264(4) 0.0101(3) 0.0007(3) 0.0315(4)
Cu2 0.0330(4) 0.0315(4) 0.0359(4) 0.0055(3) -0.0036(3) 0.0177(3)
Mo1 0.03070(18) 0.03019(18) 0.02135(17) 0.00449(13) 0.00554(13) 0.01771(14)
Mo2 0.02850(19) 0.0536(2) 0.0280(2) 0.00187(17) 0.00164(15) 0.01726(17)
Mo3 0.0493(2) 0.0428(2) 0.02277(19) 0.00856(16) 0.00543(16) 0.02770(18)
Mo4 0.0464(2) 0.02710(18) 0.02767(19) 0.00712(14) 0.01126(16) 0.01568(16)
C1 0.040(3) 0.053(3) 0.056(3) 0.014(3) 0.004(2) 0.009(2)
C2 0.040(3) 0.068(3) 0.032(3) 0.004(2) 0.003(2) 0.014(2)
C3 0.050(3) 0.113(5) 0.043(3) -0.008(3) -0.003(3) 0.033(3)
C4 0.050(3) 0.080(4) 0.049(3) -0.007(3) -0.007(3) 0.028(3)
C5 0.040(3) 0.065(3) 0.050(3) 0.000(3) -0.014(2) 0.016(3)
C6 0.066(4) 0.070(4) 0.046(3) 0.004(3) 0.004(3) 0.037(3)
C7 0.081(4) 0.082(4) 0.047(3) 0.010(3) 0.014(3) 0.049(4)
C8 0.058(3) 0.060(4) 0.067(4) 0.012(3) 0.001(3) 0.015(3)
C9 0.050(3) 0.043(3) 0.109(6) 0.006(3) -0.014(3) 0.011(3)
C10 0.046(3) 0.076(4) 0.086(5) -0.017(3) -0.015(3) 0.040(3)
C11 0.053(3) 0.093(5) 0.053(3) 0.005(3) -0.008(3) 0.040(3)
C12 0.059(3) 0.047(3) 0.051(3) -0.011(2) -0.022(3) 0.033(3)
C13 0.062(3) 0.054(3) 0.041(3) 0.012(2) 0.011(2) 0.033(3)
C14 0.053(3) 0.054(3) 0.032(2) 0.010(2) 0.003(2) 0.033(2)
C15 0.079(4) 0.050(3) 0.031(3) 0.012(2) 0.006(3) 0.022(3)
C16 0.058(3) 0.072(3) 0.037(3) 0.021(2) 0.013(2) 0.048(3)
C17 0.045(2) 0.043(2) 0.034(2) 0.0072(19) 0.0083(19) 0.027(2)
C18 0.046(3) 0.040(2) 0.045(3) 0.019(2) 0.006(2) 0.025(2)
C19 0.036(2) 0.039(2) 0.032(2) 0.0102(18) 0.0087(18) 0.0220(19)
C20 0.074(4) 0.065(3) 0.037(3) 0.022(2) 0.016(2) 0.049(3)
C21 0.042(2) 0.043(2) 0.039(3) 0.003(2) 0.004(2) 0.020(2)
C22 0.049(3) 0.055(3) 0.050(3) 0.010(2) 0.017(2) 0.027(2)
C23 0.063(4) 0.078(4) 0.083(5) 0.013(4) 0.034(3) 0.034(3)
C24 0.060(4) 0.077(5) 0.125(7) 0.020(4) 0.045(4) 0.022(3)
C25 0.079(5) 0.054(4) 0.170(9) 0.003(5) 0.046(6) 0.003(4)
C26 0.067(4) 0.059(4) 0.097(5) 0.000(3) 0.031(4) 0.025(3)
O1 0.065(2) 0.057(2) 0.0260(16) 0.0122(14) 0.0054(15) 0.0365(18)
O2 0.079(3) 0.064(2) 0.048(2) 0.0196(18) 0.0148(19) 0.051(2)
O3 0.0426(16) 0.0374(16) 0.0257(15) 0.0040(12) 0.0073(13) 0.0207(13)
O4 0.0362(15) 0.0305(14) 0.0265(14) 0.0048(12) 0.0034(12) 0.0191(12)
O5 0.0496(18) 0.0480(18) 0.0357(17) 0.0098(14) 0.0104(14) 0.0331(15)
O6 0.0290(14) 0.0383(16) 0.0291(15) 0.0054(12) 0.0087(12) 0.0129(12)
O7 0.0367(15) 0.0314(14) 0.0218(14) 0.0012(11) 0.0041(12) 0.0136(12)
O8 0.042(2) 0.082(3) 0.046(2) -0.004(2) 0.0056(17) -0.0025(19)
O9 0.057(2) 0.093(3) 0.045(2) 0.006(2) 0.0034(17) 0.051(2)
O10 0.082(2) 0.0402(17) 0.0373(18) 0.0149(14) 0.0180(17) 0.0381(18)
O11 0.0571(19) 0.0378(16) 0.0292(16) 0.0125(13) 0.0141(14) 0.0195(15)
O12 0.063(2) 0.0398(18) 0.045(2) 0.0029(15) 0.0228(17) 0.0066(16)
O14 0.089(3) 0.070(3) 0.069(3) -0.013(2) -0.001(2) 0.035(2)
O15 0.059(2) 0.064(2) 0.043(2) 0.0025(17) 0.0142(17) 0.0389(19)
O13 0.0365(16) 0.0527(19) 0.0278(15) 0.0036(14) -0.0005(13) 0.0193(14)
N1 0.066(3) 0.058(3) 0.050(3) 0.014(2) 0.010(2) 0.030(2)
N2 0.056(2) 0.050(2) 0.031(2) 0.0053(17) -0.0028(18) 0.032(2)
N3 0.048(2) 0.059(3) 0.039(2) -0.0069(19) -0.0097(19) 0.031(2)
N4 0.034(2) 0.080(3) 0.037(2) -0.009(2) -0.0016(18) 0.006(2)
N5 0.051(3) 0.056(3) 0.065(3) 0.005(2) 0.005(2) 0.004(2)
N6 0.0346(19) 0.043(2) 0.037(2) 0.0021(17) -0.0043(16) 0.0162(17)
N7 0.059(2) 0.050(2) 0.031(2) 0.0133(18) 0.0072(18) 0.034(2)
N8 0.057(2) 0.043(2) 0.0286(19) 0.0113(16) 0.0040(17) 0.0294(19)
N9 0.085(3) 0.054(3) 0.032(2) 0.010(2) 0.011(2) 0.020(3)
N10 0.042(2) 0.041(2) 0.035(2) 0.0142(16) 0.0070(16) 0.0261(17)
N11 0.0383(19) 0.0387(19) 0.0324(19) 0.0103(16) 0.0039(15) 0.0211(16)
N12 0.087(3) 0.065(3) 0.032(2) 0.015(2) 0.015(2) 0.056(3)
F3 0.084(2) 0.0527(18) 0.061(2) 0.0048(15) 0.0352(18) 0.0282(17)
F4 0.096(3) 0.106(3) 0.226(6) 0.036(4) 0.105(4) 0.013(3)
F1 0.078(3) 0.083(3) 0.218(6) -0.032(3) 0.003(3) 0.048(2)
F2 0.079(3) 0.096(3) 0.119(4) 0.044(3) 0.025(3) 0.020(2)
O1W 0.062(3) 0.228(7) 0.078(4) -0.022(5) 0.011(3) 0.024(4)
O2W 0.239(12) 0.237(12) 0.261(13) 0.052(9) 0.174(10) 0.016(9)

loop_
_atom_type_symbol
_atom_type_description
_atom_type_scat_dispersion_real
_atom_type_scat_dispersion_imag
_atom_type_scat_source
C C 0.0033 0.0016 'International Tables Vol C Tables 4.2.6.8 and 6.1.1.4'
H H 0.0000 0.0000 'International Tables Vol C Tables 4.2.6.8 and 6.1.1.4'
O O 0.0106 0.0060 'International Tables Vol C Tables 4.2.6.8 and 6.1.1.4'
Cu Cu 0.3201 1.2651 'International Tables Vol C Tables 4.2.6.8 and 6.1.1.4'
Mo Mo -1.6832 0.6857 'International Tables Vol C Tables 4.2.6.8 and 6.1.1.4'
N N 0.0061 0.0033 'International Tables Vol C Tables 4.2.6.8 and 6.1.1.4'
F F 0.0171 0.0103 'International Tables Vol C Tables 4.2.6.8 and 6.1.1.4'

loop_
_geom_angle_atom_site_label_1
_geom_angle_atom_site_label_2
_geom_angle_atom_site_label_3
_geom_angle
_geom_angle_site_symmetry_1
_geom_angle_site_symmetry_3
N2 Cu1 N2 180.00(16) . 2_766
N2 Cu1 N8 88.62(16) . .
N2 Cu1 N8 91.38(16) 2_766 .
N2 Cu1 N8 91.38(16) . 2_766
N2 Cu1 N8 88.62(16) 2_766 2_766
N8 Cu1 N8 180.000(1) . 2_766
N2 Cu1 O10 86.26(14) . 2_766
N2 Cu1 O10 93.74(14) 2_766 2_766
N8 Cu1 O10 99.67(12) . 2_766
N8 Cu1 O10 80.33(12) 2_766 2_766
N2 Cu1 O10 93.74(14) . .
N2 Cu1 O10 86.26(14) 2_766 .
N8 Cu1 O10 80.33(12) . .
N8 Cu1 O10 99.67(12) 2_766 .
O10 Cu1 O10 180.000(1) 2_766 .
N6 Cu2 N6 180.000(1) 2_876 1_454
N6 Cu2 N11 88.53(15) 2_876 2_775
N6 Cu2 N11 91.47(15) 1_454 2_775
N6 Cu2 N11 91.47(15) 2_876 .
N6 Cu2 N11 88.53(15) 1_454 .
N11 Cu2 N11 180.000(1) 2_775 .
O5 Mo1 O3 105.72(14) . .
O5 Mo1 O7 102.19(14) . .
O3 Mo1 O7 98.38(13) . .
O5 Mo1 O6 99.55(14) . .
O3 Mo1 O6 97.07(13) . .
O7 Mo1 O6 148.70(11) . .
O5 Mo1 O4 95.57(12) . 2_756
O3 Mo1 O4 158.66(11) . 2_756
O7 Mo1 O4 78.10(11) . 2_756
O6 Mo1 O4 77.63(11) . 2_756
O5 Mo1 O4 171.17(12) . .
O3 Mo1 O4 82.95(11) . .
O7 Mo1 O4 77.75(10) . .
O6 Mo1 O4 77.35(10) . .
O4 Mo1 O4 75.73(11) 2_756 .
O5 Mo1 Mo4 89.02(11) . .
O3 Mo1 Mo4 134.86(10) . .
O7 Mo1 Mo4 36.48(8) . .
O6 Mo1 Mo4 122.75(8) . .
O4 Mo1 Mo4 45.14(7) 2_756 .
O4 Mo1 Mo4 85.84(7) . .
O8 Mo2 O9 104.7(2) . .
O8 Mo2 O13 102.07(16) . .
O9 Mo2 O13 102.67(16) . .
O8 Mo2 O6 99.37(16) . 2_756
O9 Mo2 O6 96.18(15) . 2_756
O13 Mo2 O6 146.64(12) . 2_756
O8 Mo2 O4 160.20(17) . .
O9 Mo2 O4 94.62(15) . .
O13 Mo2 O4 77.39(11) . .
O6 Mo2 O4 73.84(10) 2_756 .
O8 Mo2 O7 89.08(17) . .
O9 Mo2 O7 162.97(15) . .
O13 Mo2 O7 83.72(11) . .
O6 Mo2 O7 71.32(10) 2_756 .
O4 Mo2 O7 71.14(9) . .
O2 Mo3 O1 104.22(16) . .
O2 Mo3 O13 99.60(16) . .
O1 Mo3 O13 105.64(15) . .
O2 Mo3 O11 96.74(17) . 2_756
O1 Mo3 O11 102.64(15) . 2_756
O13 Mo3 O11 142.52(12) . 2_756
O2 Mo3 O3 168.03(14) . .
O1 Mo3 O3 87.44(12) . .
O13 Mo3 O3 79.46(12) . .
O11 Mo3 O3 77.74(12) 2_756 .
O2 Mo3 O4 98.52(13) . .
O1 Mo3 O4 157.09(12) . .
O13 Mo3 O4 72.82(11) . .
O11 Mo3 O4 71.53(11) 2_756 .
O3 Mo3 O4 69.72(9) . .
O12 Mo4 O10 104.81(17) . .
O12 Mo4 O11 100.72(15) . .
O10 Mo4 O11 103.68(15) . .
O12 Mo4 O7 98.88(15) . .
O10 Mo4 O7 94.17(13) . .
O11 Mo4 O7 148.98(12) . .
O12 Mo4 O4 160.29(14) . 2_756
O10 Mo4 O4 94.46(14) . 2_756
O11 Mo4 O4 78.25(11) . 2_756
O7 Mo4 O4 75.22(11) . 2_756
O12 Mo4 O6 87.64(14) . 2_756
O10 Mo4 O6 162.89(13) . 2_756
O11 Mo4 O6 85.03(11) . 2_756
O7 Mo4 O6 71.99(10) . 2_756
O4 Mo4 O6 72.65(10) 2_756 2_756
O12 Mo4 Mo1 133.86(12) . .
O10 Mo4 Mo1 83.23(11) . .
O11 Mo4 Mo1 121.78(9) . .
O7 Mo4 Mo1 35.01(8) . .
O4 Mo4 Mo1 43.55(7) 2_756 .
O6 Mo4 Mo1 79.66(7) 2_756 .
N5 C1 N6 114.8(5) . .
N5 C1 H5 122.6 . .
N6 C1 H5 122.6 . .
N6 C2 N4 108.4(5) . .
N6 C2 H2 125.8 . .
N4 C2 H2 125.8 . .
N4 C3 C4 112.1(5) . .
N4 C3 H3A 109.2 . .
C4 C3 H3A 109.2 . .
N4 C3 H3B 109.2 . .
C4 C3 H3B 109.2 . .
H3A C3 H3B 107.9 . .
O14 C4 C3 107.7(5) . .
O14 C4 C5 107.9(5) . .
C3 C4 C5 116.9(5) . .
O14 C4 C11 111.9(5) . .
C3 C4 C11 104.7(5) . .
C5 C4 C11 107.8(5) . .
C6 C5 C10 116.7(6) . .
C6 C5 C4 118.5(5) . .
C10 C5 C4 124.4(5) . .
C5 C6 C7 121.3(6) . .
C5 C6 H6 119.3 . .
C7 C6 H6 119.3 . .
C8 C7 C6 118.3(6) . .
C8 C7 H7 120.8 . .
C6 C7 H7 120.8 . .
C9 C8 F2 118.3(6) . .
C9 C8 C7 124.0(6) . .
F2 C8 C7 117.7(6) . .
C8 C9 C10 114.7(6) . .
C8 C9 H9 122.6 . .
C10 C9 H9 122.6 . .
F1 C10 C5 117.2(7) . .
F1 C10 C9 117.8(6) . .
C5 C10 C9 124.9(5) . .
N3 C11 C4 109.2(4) . .
N3 C11 H11A 109.8 . .
C4 C11 H11A 109.8 . .
N3 C11 H11B 109.8 . .
C4 C11 H11B 109.8 . .
H11A C11 H11B 108.3 . .
N3 C12 N2 110.2(5) . .
N3 C12 H12 124.9 . .
N2 C12 H12 124.9 . .
N1 C13 N2 113.5(4) . .
N1 C13 H1C 123.2 . .
N2 C13 H1C 123.2 . .
N8 C14 N7 111.0(5) . .
N8 C14 H14A 124.5 . .
N7 C14 H14A 124.5 . .
N9 C15 N8 114.4(5) . .
N9 C15 H09 122.8 . .
N8 C15 H09 122.8 . .
N7 C16 C17 113.0(3) . .
N7 C16 H16A 109.0 . .
C17 C16 H16A 109.0 . .
N7 C16 H16B 109.0 . .
C17 C16 H16B 109.0 . .
H16A C16 H16B 107.8 . .
O15 C17 C18 103.8(3) . .
O15 C17 C21 111.3(4) . .
C18 C17 C21 112.5(4) . .
O15 C17 C16 109.5(4) . .
C18 C17 C16 110.8(4) . .
C21 C17 C16 108.9(4) . .
N10 C18 C17 111.5(4) . .
N10 C18 H18A 109.3 . .
C17 C18 H18A 109.3 . .
N10 C18 H18B 109.3 . .
C17 C18 H18B 109.3 . .
H18A C18 H18B 108.0 . .
N11 C19 N10 109.5(4) . .
N11 C19 H19 125.3 . .
N10 C19 H19 125.3 . .
N12 C20 N11 114.2(4) . .
N12 C20 H12A 122.9 . .
N11 C20 H12A 122.9 . .
C26 C21 C22 115.3(5) . .
C26 C21 C17 122.1(4) . .
C22 C21 C17 122.6(4) . .
F3 C22 C23 117.0(5) . .
F3 C22 C21 119.0(4) . .
C23 C22 C21 123.9(5) . .
C24 C23 C22 117.3(6) . .
C24 C23 H23 121.4 . .
C22 C23 H23 121.4 . .
C25 C24 F4 119.1(7) . .
C25 C24 C23 122.2(6) . .
F4 C24 C23 118.7(6) . .
C24 C25 C26 118.6(6) . .
C24 C25 H25 120.7 . .
C26 C25 H25 120.7 . .
C21 C26 C25 122.7(6) . .
C21 C26 H26 118.7 . .
C25 C26 H26 118.7 . .
Mo1 O3 Mo3 116.63(13) . .
Mo1 O4 Mo4 91.31(10) 2_756 2_756
Mo1 O4 Mo2 91.64(10) 2_756 .
Mo4 O4 Mo2 163.00(13) 2_756 .
Mo1 O4 Mo1 104.27(11) 2_756 .
Mo4 O4 Mo1 97.89(10) 2_756 .
Mo2 O4 Mo1 97.59(10) . .
Mo1 O4 Mo3 165.06(12) 2_756 .
Mo4 O4 Mo3 87.15(9) 2_756 .
Mo2 O4 Mo3 85.70(9) . .
Mo1 O4 Mo3 90.66(9) . .
Mo1 O6 Mo2 109.79(13) . 2_756
Mo1 O6 Mo4 109.19(12) . 2_756
Mo2 O6 Mo4 104.69(12) 2_756 2_756
Mo1 O7 Mo4 108.51(13) . .
Mo1 O7 Mo2 110.64(12) . .
Mo4 O7 Mo2 103.97(11) . .
Mo4 O10 Cu1 156.4(2) . .
Mo4 O11 Mo3 118.74(15) . 2_756
C4 O14 H13A 109.5 . .
C17 O15 H14 109.5 . .
Mo2 O13 Mo3 119.32(16) . .
C13 N1 N3 102.3(4) . .
C12 N2 C13 103.7(4) . .
C12 N2 Cu1 125.8(3) . .
C13 N2 Cu1 127.7(3) . .
C12 N3 N1 110.2(4) . .
C12 N3 C11 129.8(5) . .
N1 N3 C11 119.9(5) . .
C2 N4 N5 111.5(4) . .
C2 N4 C3 126.5(5) . .
N5 N4 C3 121.2(5) . .
C1 N5 N4 101.6(4) . .
C2 N6 C1 103.7(4) . .
C2 N6 Cu2 125.1(3) . 1_656
C1 N6 Cu2 130.1(3) . 1_656
C14 N7 N9 110.0(4) . .
C14 N7 C16 127.9(4) . .
N9 N7 C16 122.1(4) . .
C14 N8 C15 102.0(4) . .
C14 N8 Cu1 129.6(3) . .
C15 N8 Cu1 127.2(3) . .
C15 N9 N7 102.6(4) . .
C19 N10 N12 110.7(3) . .
C19 N10 C18 129.9(4) . .
N12 N10 C18 119.4(3) . .
C19 N11 C20 103.1(3) . .
C19 N11 Cu2 132.3(3) . .
C20 N11 Cu2 123.9(3) . .
C20 N12 N10 102.5(4) . .
H1A O1W H1B 108(11) . .
H2B O2W H2A 103(16) . .

loop_
_geom_bond_atom_site_label_1
_geom_bond_atom_site_label_2
_geom_bond_distance
_geom_bond_site_symmetry_2
Cu1 N2 2.010(4) .
Cu1 N2 2.010(4) 2_766
Cu1 N8 2.035(4) .
Cu1 N8 2.035(4) 2_766
Cu1 O10 2.433(3) 2_766
Cu1 O10 2.433(3) .
Cu2 N6 1.986(4) 2_876
Cu2 N6 1.986(4) 1_454
Cu2 N11 2.021(3) 2_775
Cu2 N11 2.021(3) .
Mo1 O5 1.683(3) .
Mo1 O3 1.748(3) .
Mo1 O7 1.935(3) .
Mo1 O6 1.959(3) .
Mo1 O4 2.204(3) 2_756
Mo1 O4 2.348(3) .
Mo1 Mo4 3.1979(5) .
Mo2 O8 1.687(4) .
Mo2 O9 1.699(3) .
Mo2 O13 1.903(3) .
Mo2 O6 2.011(3) 2_756
Mo2 O4 2.324(3) .
Mo2 O7 2.331(3) .
Mo3 O2 1.691(3) .
Mo3 O1 1.717(3) .
Mo3 O13 1.906(3) .
Mo3 O11 1.940(3) 2_756
Mo3 O3 2.296(3) .
Mo3 O4 2.505(3) .
Mo4 O12 1.706(3) .
Mo4 O10 1.714(3) .
Mo4 O11 1.888(3) .
Mo4 O7 2.005(3) .
Mo4 O4 2.267(3) 2_756
Mo4 O6 2.305(3) 2_756
C1 N5 1.302(7) .
C1 N6 1.359(6) .
C1 H5 0.9300 .
C2 N6 1.315(6) .
C2 N4 1.330(7) .
C2 H2 0.9300 .
C3 N4 1.457(7) .
C3 C4 1.515(8) .
C3 H3A 0.9700 .
C3 H3B 0.9700 .
C4 O14 1.430(7) .
C4 C5 1.550(8) .
C4 C11 1.600(8) .
C5 C6 1.364(7) .
C5 C10 1.366(8) .
C6 C7 1.374(8) .
C6 H6 0.9300 .
C7 C8 1.364(8) .
C7 H7 0.9300 .
C8 C9 1.347(9) .
C8 F2 1.357(7) .
C9 C10 1.383(9) .
C9 H9 0.9300 .
C10 F1 1.341(7) .
C11 N3 1.443(6) .
C11 H11A 0.9700 .
C11 H11B 0.9700 .
C12 N3 1.308(6) .
C12 N2 1.322(6) .
C12 H12 0.9300 .
C13 N1 1.320(7) .
C13 N2 1.359(6) .
C13 H1C 0.9300 .
C14 N8 1.313(6) .
C14 N7 1.318(6) .
C14 H14A 0.9300 .
C15 N9 1.303(7) .
C15 N8 1.373(6) .
C15 H09 0.9300 .
C16 N7 1.472(6) .
C16 C17 1.545(6) .
C16 H16A 0.9700 .
C16 H16B 0.9700 .
C17 O15 1.421(5) .
C17 C18 1.521(6) .
C17 C21 1.524(6) .
C18 N10 1.467(5) .
C18 H18A 0.9700 .
C18 H18B 0.9700 .
C19 N11 1.322(5) .
C19 N10 1.326(5) .
C19 H19 0.9300 .
C20 N12 1.306(6) .
C20 N11 1.368(6) .
C20 H12A 0.9300 .
C21 C26 1.365(7) .
C21 C22 1.384(6) .
C22 F3 1.360(6) .
C22 C23 1.373(7) .
C23 C24 1.357(9) .
C23 H23 0.9300 .
C24 C25 1.349(10) .
C24 F4 1.356(7) .
C25 C26 1.384(9) .
C25 H25 0.9300 .
C26 H26 0.9300 .
O4 Mo1 2.204(3) 2_756
O4 Mo4 2.267(3) 2_756
O6 Mo2 2.011(3) 2_756
O6 Mo4 2.305(3) 2_756
O11 Mo3 1.940(3) 2_756
O14 H13A 0.8200 .
O15 H14 0.8200 .
N1 N3 1.376(6) .
N4 N5 1.354(7) .
N6 Cu2 1.986(4) 1_656
N7 N9 1.353(6) .
N10 N12 1.356(5) .
O1W H1A 0.86(8) .
O1W H1B 0.86(2) .
O2W H2B 0.88(6) .
O2W H2A 0.88(16) .

loop_
_geom_hbond_atom_site_label_D
_geom_hbond_atom_site_label_H
_geom_hbond_atom_site_label_A
_geom_hbond_distance_DH
_geom_hbond_distance_HA
_geom_hbond_distance_DA
_geom_hbond_angle_DHA
_geom_hbond_site_symmetry_A
O14 H13A O2W 0.82 1.89 2.680(13) 161.0 .
O15 H14 O1W 0.82 2.15 2.934(7) 159.4 .
O2W H2A O6 0.88(16) 2.08(13) 2.837(11) 144(19) 1_665

loop_
_geom_torsion_atom_site_label_1
_geom_torsion_atom_site_label_2
_geom_torsion_atom_site_label_3
_geom_torsion_atom_site_label_4
_geom_torsion
_geom_torsion_site_symmetry_1
_geom_torsion_site_symmetry_4
O5 Mo1 Mo4 O12 109.0(2) . .
O3 Mo1 Mo4 O12 -2.4(2) . .
O7 Mo1 Mo4 O12 -3.2(2) . .
O6 Mo1 Mo4 O12 -150.25(19) . .
O4 Mo1 Mo4 O12 -152.14(19) 2_756 .
O4 Mo1 Mo4 O12 -78.17(18) . .
O5 Mo1 Mo4 O10 4.94(16) . .
O3 Mo1 Mo4 O10 -106.49(18) . .
O7 Mo1 Mo4 O10 -107.28(18) . .
O6 Mo1 Mo4 O10 105.68(16) . .
O4 Mo1 Mo4 O10 103.79(16) 2_756 .
O4 Mo1 Mo4 O10 177.76(14) . .
O5 Mo1 Mo4 O11 -96.99(16) . .
O3 Mo1 Mo4 O11 151.58(17) . .
O7 Mo1 Mo4 O11 150.79(17) . .
O6 Mo1 Mo4 O11 3.75(15) . .
O4 Mo1 Mo4 O11 1.86(14) 2_756 .
O4 Mo1 Mo4 O11 75.83(13) . .
O5 Mo1 Mo4 O7 112.22(17) . .
O3 Mo1 Mo4 O7 0.79(18) . .
O6 Mo1 Mo4 O7 -147.04(17) . .
O4 Mo1 Mo4 O7 -148.93(17) 2_756 .
O4 Mo1 Mo4 O7 -74.96(15) . .
O5 Mo1 Mo4 O4 -98.85(15) . 2_756
O3 Mo1 Mo4 O4 149.72(16) . 2_756
O7 Mo1 Mo4 O4 148.93(17) . 2_756
O6 Mo1 Mo4 O4 1.89(13) . 2_756
O4 Mo1 Mo4 O4 73.97(13) . 2_756
O5 Mo1 Mo4 O6 -174.48(13) . 2_756
O3 Mo1 Mo4 O6 74.09(14) . 2_756
O7 Mo1 Mo4 O6 73.29(15) . 2_756
O6 Mo1 Mo4 O6 -73.74(13) . 2_756
O4 Mo1 Mo4 O6 -75.63(12) 2_756 2_756
O4 Mo1 Mo4 O6 -1.67(9) . 2_756
N4 C3 C4 O14 51.6(8) . .
N4 C3 C4 C5 -70.0(7) . .
N4 C3 C4 C11 170.8(6) . .
O14 C4 C5 C6 20.4(7) . .
C3 C4 C5 C6 141.9(5) . .
C11 C4 C5 C6 -100.6(6) . .
O14 C4 C5 C10 -167.3(5) . .
C3 C4 C5 C10 -45.7(8) . .
C11 C4 C5 C10 71.8(7) . .
C10 C5 C6 C7 -1.0(8) . .
C4 C5 C6 C7 172.0(5) . .
C5 C6 C7 C8 1.5(9) . .
C6 C7 C8 C9 -1.1(10) . .
C6 C7 C8 F2 178.7(5) . .
F2 C8 C9 C10 -179.7(5) . .
C7 C8 C9 C10 0.0(10) . .
C6 C5 C10 F1 -179.0(5) . .
C4 C5 C10 F1 8.5(9) . .
C6 C5 C10 C9 -0.2(9) . .
C4 C5 C10 C9 -172.6(6) . .
C8 C9 C10 F1 179.4(6) . .
C8 C9 C10 C5 0.6(10) . .
O14 C4 C11 N3 -58.4(7) . .
C3 C4 C11 N3 -174.8(6) . .
C5 C4 C11 N3 60.0(6) . .
N7 C16 C17 O15 54.7(5) . .
N7 C16 C17 C18 -59.2(5) . .
N7 C16 C17 C21 176.6(4) . .
O15 C17 C18 N10 66.1(4) . .
C21 C17 C18 N10 -54.4(5) . .
C16 C17 C18 N10 -176.5(4) . .
O15 C17 C21 C26 -2.0(7) . .
C18 C17 C21 C26 114.0(6) . .
C16 C17 C21 C26 -122.8(6) . .
O15 C17 C21 C22 178.3(4) . .
C18 C17 C21 C22 -65.7(6) . .
C16 C17 C21 C22 57.5(6) . .
C26 C21 C22 F3 179.9(5) . .
C17 C21 C22 F3 -0.4(7) . .
C26 C21 C22 C23 -0.8(9) . .
C17 C21 C22 C23 178.9(5) . .
F3 C22 C23 C24 179.8(6) . .
C21 C22 C23 C24 0.5(10) . .
C22 C23 C24 C25 0.4(13) . .
C22 C23 C24 F4 178.5(7) . .
F4 C24 C25 C26 -179.1(8) . .
C23 C24 C25 C26 -0.9(15) . .
C22 C21 C26 C25 0.2(10) . .
C17 C21 C26 C25 -179.5(7) . .
C24 C25 C26 C21 0.6(14) . .
O5 Mo1 O3 Mo3 -179.93(15) . .
O7 Mo1 O3 Mo3 -74.67(16) . .
O6 Mo1 O3 Mo3 78.03(16) . .
O4 Mo1 O3 Mo3 4.1(4) 2_756 .
O4 Mo1 O3 Mo3 1.78(14) . .
Mo4 Mo1 O3 Mo3 -75.15(18) . .
O2 Mo3 O3 Mo1 -12.9(8) . .
O1 Mo3 O3 Mo1 -179.90(19) . .
O13 Mo3 O3 Mo1 73.67(17) . .
O11 Mo3 O3 Mo1 -76.37(17) 2_756 .
O4 Mo3 O3 Mo1 -1.76(14) . .
O8 Mo2 O4 Mo1 90.5(4) . 2_756
O9 Mo2 O4 Mo1 -76.92(15) . 2_756
O13 Mo2 O4 Mo1 -178.90(12) . 2_756
O6 Mo2 O4 Mo1 18.18(10) 2_756 2_756
O7 Mo2 O4 Mo1 93.51(10) . 2_756
O8 Mo2 O4 Mo4 -169.6(5) . 2_756
O9 Mo2 O4 Mo4 23.0(5) . 2_756
O13 Mo2 O4 Mo4 -79.0(4) . 2_756
O6 Mo2 O4 Mo4 118.1(5) 2_756 2_756
O7 Mo2 O4 Mo4 -166.6(5) . 2_756
O8 Mo2 O4 Mo1 -14.2(5) . .
O9 Mo2 O4 Mo1 178.45(14) . .
O13 Mo2 O4 Mo1 76.47(12) . .
O6 Mo2 O4 Mo1 -86.44(11) 2_756 .
O7 Mo2 O4 Mo1 -11.12(9) . .
O8 Mo2 O4 Mo3 -104.2(4) . .
O9 Mo2 O4 Mo3 88.35(14) . .
O13 Mo2 O4 Mo3 -13.62(11) . .
O6 Mo2 O4 Mo3 -176.54(10) 2_756 .
O7 Mo2 O4 Mo3 -101.21(9) . .
O3 Mo1 O4 Mo1 179.15(14) . 2_756
O7 Mo1 O4 Mo1 -80.65(12) . 2_756
O6 Mo1 O4 Mo1 80.24(12) . 2_756
O4 Mo1 O4 Mo1 0.0 2_756 2_756
Mo4 Mo1 O4 Mo1 -44.66(9) . 2_756
O3 Mo1 O4 Mo4 85.76(12) . 2_756
O7 Mo1 O4 Mo4 -174.04(12) . 2_756
O6 Mo1 O4 Mo4 -13.15(11) . 2_756
O4 Mo1 O4 Mo4 -93.39(12) 2_756 2_756
Mo4 Mo1 O4 Mo4 -138.05(8) . 2_756
O3 Mo1 O4 Mo2 -87.20(12) . .
O7 Mo1 O4 Mo2 13.00(10) . .
O6 Mo1 O4 Mo2 173.89(12) . .
O4 Mo1 O4 Mo2 93.65(12) 2_756 .
Mo4 Mo1 O4 Mo2 48.99(7) . .
O3 Mo1 O4 Mo3 -1.46(11) . .
O7 Mo1 O4 Mo3 98.75(10) . .
O6 Mo1 O4 Mo3 -100.36(11) . .
O4 Mo1 O4 Mo3 179.40(15) 2_756 .
Mo4 Mo1 O4 Mo3 134.74(7) . .
O2 Mo3 O4 Mo1 -3.4(5) . 2_756
O1 Mo3 O4 Mo1 -176.3(5) . 2_756
O13 Mo3 O4 Mo1 94.1(5) . 2_756
O11 Mo3 O4 Mo1 -97.7(5) 2_756 2_756
O3 Mo3 O4 Mo1 178.9(5) . 2_756
O2 Mo3 O4 Mo4 80.99(15) . 2_756
O1 Mo3 O4 Mo4 -91.9(4) . 2_756
O13 Mo3 O4 Mo4 178.46(12) . 2_756
O11 Mo3 O4 Mo4 -13.31(10) 2_756 2_756
O3 Mo3 O4 Mo4 -96.69(10) . 2_756
O2 Mo3 O4 Mo2 -83.58(15) . .
O1 Mo3 O4 Mo2 103.5(3) . .
O13 Mo3 O4 Mo2 13.89(11) . .
O11 Mo3 O4 Mo2 -177.88(12) 2_756 .
O3 Mo3 O4 Mo2 98.74(10) . .
O2 Mo3 O4 Mo1 178.85(15) . .
O1 Mo3 O4 Mo1 6.0(4) . .
O13 Mo3 O4 Mo1 -83.67(12) . .
O11 Mo3 O4 Mo1 84.55(11) 2_756 .
O3 Mo3 O4 Mo1 1.17(9) . .
O5 Mo1 O6 Mo2 70.91(15) . 2_756
O3 Mo1 O6 Mo2 178.23(13) . 2_756
O7 Mo1 O6 Mo2 -62.6(3) . 2_756
O4 Mo1 O6 Mo2 -22.75(12) 2_756 2_756
O4 Mo1 O6 Mo2 -100.67(13) . 2_756
Mo4 Mo1 O6 Mo2 -24.12(16) . 2_756
O5 Mo1 O6 Mo4 -174.85(13) . 2_756
O3 Mo1 O6 Mo4 -67.53(14) . 2_756
O7 Mo1 O6 Mo4 51.6(3) . 2_756
O4 Mo1 O6 Mo4 91.49(12) 2_756 2_756
O4 Mo1 O6 Mo4 13.58(11) . 2_756
Mo4 Mo1 O6 Mo4 90.12(12) . 2_756
O5 Mo1 O7 Mo4 -71.25(16) . .
O3 Mo1 O7 Mo4 -179.43(13) . .
O6 Mo1 O7 Mo4 61.8(3) . .
O4 Mo1 O7 Mo4 21.96(12) 2_756 .
O4 Mo1 O7 Mo4 99.72(13) . .
O5 Mo1 O7 Mo2 175.29(13) . .
O3 Mo1 O7 Mo2 67.11(14) . .
O6 Mo1 O7 Mo2 -51.7(3) . .
O4 Mo1 O7 Mo2 -91.51(12) 2_756 .
O4 Mo1 O7 Mo2 -13.74(11) . .
Mo4 Mo1 O7 Mo2 -113.46(17) . .
O12 Mo4 O7 Mo1 177.66(15) . .
O10 Mo4 O7 Mo1 71.94(17) . .
O11 Mo4 O7 Mo1 -53.6(3) . .
O4 Mo4 O7 Mo1 -21.58(12) 2_756 .
O6 Mo4 O7 Mo1 -97.78(13) 2_756 .
O12 Mo4 O7 Mo2 -64.55(15) . .
O10 Mo4 O7 Mo2 -170.27(14) . .
O11 Mo4 O7 Mo2 64.2(3) . .
O4 Mo4 O7 Mo2 96.22(11) 2_756 .
O6 Mo4 O7 Mo2 20.02(10) 2_756 .
Mo1 Mo4 O7 Mo2 117.80(17) . .
O8 Mo2 O7 Mo1 -166.67(17) . .
O9 Mo2 O7 Mo1 48.8(6) . .
O13 Mo2 O7 Mo1 -64.42(14) . .
O6 Mo2 O7 Mo1 93.11(14) 2_756 .
O4 Mo2 O7 Mo1 14.36(11) . .
O8 Mo2 O7 Mo4 77.02(16) . .
O9 Mo2 O7 Mo4 -67.5(5) . .
O13 Mo2 O7 Mo4 179.27(14) . .
O6 Mo2 O7 Mo4 -23.19(11) 2_756 .
O4 Mo2 O7 Mo4 -101.95(12) . .
O12 Mo4 O10 Cu1 -6.6(5) . .
O11 Mo4 O10 Cu1 -111.9(4) . .
O7 Mo4 O10 Cu1 93.7(4) . .
O4 Mo4 O10 Cu1 169.2(4) 2_756 .
O6 Mo4 O10 Cu1 128.9(4) 2_756 .
Mo1 Mo4 O10 Cu1 127.0(4) . .
N2 Cu1 O10 Mo4 -16.8(5) . .
N2 Cu1 O10 Mo4 163.2(5) 2_766 .
N8 Cu1 O10 Mo4 71.1(4) . .
N8 Cu1 O10 Mo4 -108.9(4) 2_766 .
O12 Mo4 O11 Mo3 179.63(18) . 2_756
O10 Mo4 O11 Mo3 -72.1(2) . 2_756
O7 Mo4 O11 Mo3 51.3(3) . 2_756
O4 Mo4 O11 Mo3 19.71(15) 2_756 2_756
O6 Mo4 O11 Mo3 92.99(16) 2_756 2_756
Mo1 Mo4 O11 Mo3 18.4(2) . 2_756
O8 Mo2 O13 Mo3 -179.5(2) . .
O9 Mo2 O13 Mo3 -71.2(2) . .
O6 Mo2 O13 Mo3 51.6(3) 2_756 .
O4 Mo2 O13 Mo3 20.73(15) . .
O7 Mo2 O13 Mo3 92.76(17) . .
O2 Mo3 O13 Mo2 76.4(2) . .
O1 Mo3 O13 Mo2 -175.75(16) . .
O11 Mo3 O13 Mo2 -38.1(3) 2_756 .
O3 Mo3 O13 Mo2 -91.45(17) . .
O4 Mo3 O13 Mo2 -19.60(15) . .
N2 C13 N1 N3 0.2(6) . .
N3 C12 N2 C13 -1.8(6) . .
N3 C12 N2 Cu1 160.3(3) . .
N1 C13 N2 C12 1.0(6) . .
N1 C13 N2 Cu1 -160.7(3) . .
N8 Cu1 N2 C12 -82.6(4) . .
N8 Cu1 N2 C12 97.4(4) 2_766 .
O10 Cu1 N2 C12 177.6(5) 2_766 .
O10 Cu1 N2 C12 -2.4(5) . .
N8 Cu1 N2 C13 75.3(4) . .
N8 Cu1 N2 C13 -104.7(4) 2_766 .
O10 Cu1 N2 C13 -24.5(4) 2_766 .
O10 Cu1 N2 C13 155.5(4) . .
N2 C12 N3 N1 2.1(6) . .
N2 C12 N3 C11 177.3(5) . .
C13 N1 N3 C12 -1.3(6) . .
C13 N1 N3 C11 -177.1(5) . .
C4 C11 N3 C12 -99.9(7) . .
C4 C11 N3 N1 74.9(7) . .
N6 C2 N4 N5 0.4(6) . .
N6 C2 N4 C3 -169.6(5) . .
C4 C3 N4 C2 -104.2(7) . .
C4 C3 N4 N5 86.7(7) . .
N6 C1 N5 N4 0.0(6) . .
C2 N4 N5 C1 -0.3(6) . .
C3 N4 N5 C1 170.3(5) . .
N4 C2 N6 C1 -0.4(5) . .
N4 C2 N6 Cu2 168.5(3) . 1_656
N5 C1 N6 C2 0.2(6) . .
N5 C1 N6 Cu2 -167.9(4) . 1_656
N8 C14 N7 N9 0.0(5) . .
N8 C14 N7 C16 -179.9(4) . .
C17 C16 N7 C14 -87.6(6) . .
C17 C16 N7 N9 92.5(5) . .
N7 C14 N8 C15 -0.2(5) . .
N7 C14 N8 Cu1 168.0(3) . .
N9 C15 N8 C14 0.3(6) . .
N9 C15 N8 Cu1 -168.3(4) . .
N2 Cu1 N8 C14 -20.2(4) . .
N2 Cu1 N8 C14 159.8(4) 2_766 .
O10 Cu1 N8 C14 65.8(4) 2_766 .
O10 Cu1 N8 C14 -114.2(4) . .
N2 Cu1 N8 C15 145.3(4) . .
N2 Cu1 N8 C15 -34.7(4) 2_766 .
O10 Cu1 N8 C15 -128.7(4) 2_766 .
O10 Cu1 N8 C15 51.3(4) . .
N8 C15 N9 N7 -0.3(6) . .
C14 N7 N9 C15 0.2(5) . .
C16 N7 N9 C15 -179.9(4) . .
N11 C19 N10 N12 0.3(5) . .
N11 C19 N10 C18 179.1(4) . .
C17 C18 N10 C19 -79.0(6) . .
C17 C18 N10 N12 99.7(5) . .
N10 C19 N11 C20 -0.2(5) . .
N10 C19 N11 Cu2 170.8(3) . .
N12 C20 N11 C19 0.1(6) . .
N12 C20 N11 Cu2 -171.9(4) . .
N6 Cu2 N11 C19 89.7(4) 2_876 .
N6 Cu2 N11 C19 -90.3(4) 1_454 .
N6 Cu2 N11 C20 -100.9(4) 2_876 .
N6 Cu2 N11 C20 79.1(4) 1_454 .
N11 C20 N12 N10 0.1(6) . .
C19 N10 N12 C20 -0.2(6) . .
C18 N10 N12 C20 -179.1(4) . .
